data_7227145
loop_
_publ_author_name
'Gu, Jin-Zhong'
'Liang, Xiao-Xiao'
'Cui, Yan-Hui'
'Wu, Jiang'
'Kirillov, Alexander M.'

_publ_section_title
;
 Exploring 4-(3-carboxyphenyl)picolinic acid as a semirigid building block
 for the hydrothermal self-assembly of diverse metal--organic and
 supramolecular networks
;
_journal_issue 1
_journal_name_full CrystEngComm
_journal_page_first 117
_journal_paper_doi 10.1039/C6CE02115H
_journal_volume 19
_journal_year 2017
_chemical_formula_sum 'C23 H15 N3 O4 Zn'
_chemical_formula_weight 462.75
_space_group_crystal_system monoclinic
_space_group_IT_number 14
_space_group_name_Hall '-P 2yn'
_space_group_name_H-M_alt 'P 1 21/n 1'
_symmetry_space_group_name_Hall '-P 2yn'
_symmetry_space_group_name_H-M 'P 1 21/n 1'
_atom_sites_solution_hydrogens geom
_audit_creation_method SHELXL-2014/7
_audit_update_record
;
2016-11-11 deposited with the CCDC.
2016-11-21 downloaded from the CCDC.
;
_cell_angle_alpha 90
_cell_angle_beta 106.70(2)
_cell_angle_gamma 90
_cell_formula_units_Z 4
_cell_length_a 9.0764(14)
_cell_length_b 16.0794(16)
_cell_length_c 13.913(3)
_cell_measurement_reflns_used 7322
_cell_measurement_temperature 293(2)
_cell_measurement_theta_max 25.050
_cell_measurement_theta_min 3.309
_cell_volume 1944.9(6)
_computing_cell_refinement 'Bruker SAINT'
_computing_data_collection 'Bruker APEX2'
_computing_data_reduction 'Bruker SAINT'
_computing_molecular_graphics 'Bruker SHELXTL'
_computing_publication_material 'Bruker SHELXTL'
_computing_structure_refinement 'SHELXL-2014/7 (Sheldrick, 2014)'
_computing_structure_solution 'SHELXL-2014/7 (Sheldrick, 2014)'
_diffrn_ambient_temperature 293(2)
_diffrn_measured_fraction_theta_full 0.997
_diffrn_measured_fraction_theta_max 0.997
_diffrn_measurement_device_type 'Bruker APE-II CCD'
_diffrn_measurement_method '\f and \w scans'
_diffrn_radiation_type MoK\a
_diffrn_radiation_wavelength 0.71073
_diffrn_reflns_av_R_equivalents 0.1007
_diffrn_reflns_av_unetI/netI 0.1678
_diffrn_reflns_Laue_measured_fraction_full 0.997
_diffrn_reflns_Laue_measured_fraction_max 0.997
_diffrn_reflns_limit_h_max 10
_diffrn_reflns_limit_h_min -10
_diffrn_reflns_limit_k_max 19
_diffrn_reflns_limit_k_min -18
_diffrn_reflns_limit_l_max 16
_diffrn_reflns_limit_l_min -8
_diffrn_reflns_number 7322
_diffrn_reflns_point_group_measured_fraction_full 0.997
_diffrn_reflns_point_group_measured_fraction_max 0.997
_diffrn_reflns_theta_full 25.050
_diffrn_reflns_theta_max 25.050
_diffrn_reflns_theta_min 3.309
_diffrn_source 'fine-focus sealed tube'
_exptl_absorpt_coefficient_mu 1.300
_exptl_absorpt_correction_type multi-scan
_exptl_crystal_colour colourless
_exptl_crystal_density_diffrn 1.580
_exptl_crystal_description block
_exptl_crystal_F_000 944
_exptl_crystal_size_max 0.280
_exptl_crystal_size_mid 0.260
_exptl_crystal_size_min 0.250
_exptl_transmission_factor_max 0.723
_exptl_transmission_factor_min 0.702
_refine_diff_density_max 0.452
_refine_diff_density_min -0.416
_refine_diff_density_rms 0.091
_refine_ls_extinction_method none
_refine_ls_goodness_of_fit_ref 1.003
_refine_ls_hydrogen_treatment constr
_refine_ls_matrix_type full
_refine_ls_number_parameters 280
_refine_ls_number_reflns 3429
_refine_ls_number_restraints 0
_refine_ls_restrained_S_all 1.003
_refine_ls_R_factor_all 0.1595
_refine_ls_R_factor_gt 0.0684
_refine_ls_shift/su_max 0.000
_refine_ls_shift/su_mean 0.000
_refine_ls_structure_factor_coef Fsqd
_refine_ls_weighting_details 'w=1/[\s^2^(Fo^2^)+(0.0047P)^2^] where P=(Fo^2^+2Fc^2^)/3'
_refine_ls_weighting_scheme calc
_refine_ls_wR_factor_gt 0.0781
_refine_ls_wR_factor_ref 0.1034
_reflns_Friedel_coverage 0.000
_reflns_number_gt 1730
_reflns_number_total 3429
_reflns_threshold_expression 'I > 2\s(I)'
_cod_data_source_file c6ce02115h1.cif
_cod_data_source_block compound_6
_cod_depositor_comments 'Adding full bibliography for 7227139--7227149.cif.'
_cod_database_code 7227145
_shelx_space_group_comment
;
The symmetry employed for this shelxl refinement is uniquely defined
by the following loop, which should always be used as a source of
symmetry information in preference to the above space-group names.
They are only intended as comments.
;
_shelx_estimated_absorpt_t_min 0.712
_shelx_estimated_absorpt_t_max 0.737

loop_
_space_group_symop_operation_xyz
'x, y, z'
'-x+1/2, y+1/2, -z+1/2'
'-x, -y, -z'
'x-1/2, -y-1/2, z-1/2'

loop_
_atom_site_label
_atom_site_type_symbol
_atom_site_fract_x
_atom_site_fract_y
_atom_site_fract_z
_atom_site_U_iso_or_equiv
_atom_site_adp_type
_atom_site_occupancy
_atom_site_site_symmetry_order
_atom_site_calc_flag
_atom_site_refinement_flags_posn
_atom_site_refinement_flags_adp
Zn1 Zn 0.64732(8) 0.38360(4) 0.86890(7) 0.0389(2) Uani 1 1 d . .
N1 N 0.5662(6) 0.2643(3) 0.8927(5) 0.0375(14) Uani 1 1 d . .
N2 N 0.7449(6) 0.5051(3) 0.8767(4) 0.0441(15) Uani 1 1 d . .
N3 N 0.8635(6) 0.3615(3) 0.8527(4) 0.0432(15) Uani 1 1 d . .
O1 O 0.6663(4) 0.3874(2) 1.0177(3) 0.0467(12) Uani 1 1 d . .
O2 O 0.6593(6) 0.3106(3) 1.1487(4) 0.0742(17) Uani 1 1 d . .
O3 O -0.0540(5) -0.1552(3) 0.8379(4) 0.0629(16) Uani 1 1 d . .
O4 O 0.0380(5) -0.0787(2) 0.7349(4) 0.0484(13) Uani 1 1 d . .
C1 C 0.6369(8) 0.3218(4) 1.0607(6) 0.046(2) Uani 1 1 d . .
C2 C 0.5649(7) 0.2519(4) 0.9874(6) 0.0376(17) Uani 1 1 d . .
C3 C 0.4942(7) 0.2095(4) 0.8232(5) 0.0460(19) Uani 1 1 d . .
H3 H 0.4962 0.2168 0.7573 0.055 Uiso 1 1 calc R U
C4 C 0.4169(7) 0.1423(4) 0.8465(6) 0.047(2) Uani 1 1 d . .
H4 H 0.3663 0.1060 0.7957 0.057 Uiso 1 1 calc R U
C5 C 0.4128(7) 0.1275(4) 0.9434(5) 0.0348(17) Uani 1 1 d . .
C6 C 0.4936(7) 0.1837(4) 1.0159(5) 0.0398(18) Uani 1 1 d . .
H6 H 0.4996 0.1754 1.0831 0.048 Uiso 1 1 calc R U
C7 C 0.3241(7) 0.0570(4) 0.9679(6) 0.0340(17) Uani 1 1 d . .
C8 C 0.3259(8) 0.0378(4) 1.0649(6) 0.050(2) Uani 1 1 d . .
H8 H 0.3864 0.0690 1.1180 0.060 Uiso 1 1 calc R U
C9 C 0.2387(8) -0.0275(4) 1.0843(6) 0.059(2) Uani 1 1 d . .
H9 H 0.2432 -0.0405 1.1502 0.070 Uiso 1 1 calc R U
C10 C 0.1455(7) -0.0732(4) 1.0068(6) 0.047(2) Uani 1 1 d . .
H10 H 0.0864 -0.1164 1.0204 0.057 Uiso 1 1 calc R U
C11 C 0.1398(7) -0.0552(4) 0.9096(6) 0.0381(18) Uani 1 1 d . .
C12 C 0.0327(8) -0.1008(4) 0.8222(6) 0.0450(19) Uani 1 1 d . .
C13 C 0.2290(7) 0.0107(3) 0.8905(5) 0.0397(18) Uani 1 1 d . .
H13 H 0.2242 0.0236 0.8245 0.048 Uiso 1 1 calc R U
C14 C 0.6735(8) 0.5756(4) 0.8872(6) 0.062(2) Uani 1 1 d . .
H14 H 0.5713 0.5726 0.8876 0.075 Uiso 1 1 calc R U
C15 C 0.7422(11) 0.6518(5) 0.8974(6) 0.075(3) Uani 1 1 d . .
H15 H 0.6890 0.7000 0.9037 0.090 Uiso 1 1 calc R U
C16 C 0.8931(11) 0.6540(5) 0.8980(6) 0.070(3) Uani 1 1 d . .
H16 H 0.9446 0.7047 0.9070 0.084 Uiso 1 1 calc R U
C17 C 0.9709(8) 0.5829(5) 0.8856(6) 0.061(2) Uani 1 1 d . .
H17 H 1.0728 0.5851 0.8844 0.073 Uiso 1 1 calc R U
C18 C 0.8919(8) 0.5084(4) 0.8750(5) 0.0428(18) Uani 1 1 d . .
C19 C 0.9579(7) 0.4271(4) 0.8577(5) 0.0399(18) Uani 1 1 d . .
C20 C 1.1038(8) 0.4201(5) 0.8458(6) 0.068(2) Uani 1 1 d . .
H20 H 1.1674 0.4662 0.8508 0.081 Uiso 1 1 calc R U
C21 C 1.1512(9) 0.3420(7) 0.8261(7) 0.083(3) Uani 1 1 d . .
H21 H 1.2483 0.3349 0.8175 0.100 Uiso 1 1 calc R U
C22 C 1.0567(10) 0.2754(6) 0.8193(6) 0.076(3) Uani 1 1 d . .
H22 H 1.0875 0.2228 0.8051 0.091 Uiso 1 1 calc R U
C23 C 0.9156(8) 0.2872(4) 0.8337(6) 0.058(2) Uani 1 1 d . .
H23 H 0.8522 0.2411 0.8301 0.070 Uiso 1 1 calc R U

loop_
_atom_site_aniso_label
_atom_site_aniso_U_11
_atom_site_aniso_U_22
_atom_site_aniso_U_33
_atom_site_aniso_U_23
_atom_site_aniso_U_13
_atom_site_aniso_U_12
Zn1 0.0409(5) 0.0382(4) 0.0391(5) 0.0023(5) 0.0139(4) -0.0008(4)
N1 0.043(4) 0.036(3) 0.033(4) -0.006(3) 0.010(3) -0.008(3)
N2 0.046(4) 0.043(4) 0.043(4) -0.003(3) 0.013(3) -0.001(3)
N3 0.041(4) 0.051(4) 0.039(4) -0.003(3) 0.016(3) -0.003(3)
O1 0.063(3) 0.046(3) 0.036(3) -0.007(3) 0.022(3) -0.020(2)
O2 0.110(5) 0.080(4) 0.025(4) 0.000(3) 0.007(3) -0.039(3)
O3 0.069(4) 0.051(3) 0.073(5) -0.013(3) 0.027(3) -0.022(3)
O4 0.047(3) 0.046(3) 0.046(4) -0.001(3) 0.005(3) -0.006(2)
C1 0.047(5) 0.050(5) 0.040(6) -0.001(5) 0.010(4) -0.016(4)
C2 0.034(4) 0.047(4) 0.032(5) -0.004(4) 0.009(4) -0.002(3)
C3 0.070(5) 0.046(4) 0.028(5) 0.006(4) 0.024(4) 0.000(4)
C4 0.068(5) 0.039(4) 0.038(5) -0.002(4) 0.018(4) -0.010(4)
C5 0.035(4) 0.027(4) 0.042(5) -0.002(4) 0.011(4) 0.003(3)
C6 0.049(4) 0.045(4) 0.026(5) 0.002(4) 0.011(4) -0.004(3)
C7 0.037(4) 0.030(4) 0.034(5) 0.002(4) 0.009(4) -0.003(3)
C8 0.061(5) 0.050(4) 0.033(5) 0.002(4) 0.004(4) -0.013(4)
C9 0.078(6) 0.066(5) 0.031(5) 0.010(4) 0.014(5) -0.013(4)
C10 0.045(5) 0.038(4) 0.062(7) 0.001(4) 0.020(5) -0.005(3)
C11 0.037(4) 0.036(4) 0.042(5) -0.004(4) 0.013(4) 0.003(3)
C12 0.048(5) 0.032(4) 0.051(6) -0.008(4) 0.009(4) 0.006(4)
C13 0.047(4) 0.039(4) 0.036(5) 0.004(4) 0.017(4) 0.001(3)
C14 0.070(6) 0.043(4) 0.078(8) 0.002(5) 0.026(5) 0.004(5)
C15 0.112(8) 0.036(5) 0.074(8) 0.010(4) 0.024(7) 0.008(5)
C16 0.105(8) 0.050(5) 0.053(7) 0.008(5) 0.017(6) -0.032(5)
C17 0.072(6) 0.066(5) 0.043(6) 0.007(5) 0.014(5) -0.029(5)
C18 0.050(5) 0.054(5) 0.026(5) 0.011(4) 0.014(4) -0.014(4)
C19 0.039(4) 0.063(5) 0.022(5) 0.005(4) 0.016(4) 0.001(4)
C20 0.055(6) 0.090(6) 0.058(7) 0.007(5) 0.017(5) -0.011(5)
C21 0.051(6) 0.140(8) 0.067(8) 0.008(7) 0.030(5) 0.012(6)
C22 0.064(6) 0.109(7) 0.057(7) -0.018(6) 0.022(5) 0.015(5)
C23 0.052(5) 0.065(5) 0.058(7) -0.011(4) 0.016(5) 0.008(4)

loop_
_atom_type_symbol
_atom_type_description
_atom_type_scat_dispersion_real
_atom_type_scat_dispersion_imag
_atom_type_scat_source
C C 0.0033 0.0016 'International Tables Vol C Tables 4.2.6.8 and 6.1.1.4'
H H 0.0000 0.0000 'International Tables Vol C Tables 4.2.6.8 and 6.1.1.4'
N N 0.0061 0.0033 'International Tables Vol C Tables 4.2.6.8 and 6.1.1.4'
O O 0.0106 0.0060 'International Tables Vol C Tables 4.2.6.8 and 6.1.1.4'
Zn Zn 0.2839 1.4301 'International Tables Vol C Tables 4.2.6.8 and 6.1.1.4'

loop_
_geom_angle_atom_site_label_1
_geom_angle_atom_site_label_2
_geom_angle_atom_site_label_3
_geom_angle
_geom_angle_site_symmetry_1
_geom_angle_site_symmetry_3
O4 Zn1 O1 122.87(19) 2_556 .
O4 Zn1 N3 127.5(2) 2_556 .
O1 Zn1 N3 108.13(19) . .
O4 Zn1 N1 97.57(19) 2_556 .
O1 Zn1 N1 78.4(2) . .
N3 Zn1 N1 104.2(2) . .
O4 Zn1 N2 90.57(19) 2_556 .
O1 Zn1 N2 90.49(19) . .
N3 Zn1 N2 76.7(2) . .
N1 Zn1 N2 168.6(2) . .
C3 N1 C2 118.4(6) . .
C3 N1 Zn1 127.3(5) . .
C2 N1 Zn1 113.1(4) . .
C14 N2 C18 119.0(6) . .
C14 N2 Zn1 125.1(5) . .
C18 N2 Zn1 115.9(4) . .
C23 N3 C19 117.0(6) . .
C23 N3 Zn1 125.0(5) . .
C19 N3 Zn1 118.0(4) . .
C1 O1 Zn1 119.0(4) . .
C12 O4 Zn1 110.6(4) . 2_546
O2 C1 O1 127.3(7) . .
O2 C1 C2 119.1(6) . .
O1 C1 C2 113.6(7) . .
N1 C2 C6 122.5(6) . .
N1 C2 C1 115.0(6) . .
C6 C2 C1 122.3(7) . .
N1 C3 C4 121.7(7) . .
N1 C3 H3 119.2 . .
C4 C3 H3 119.2 . .
C3 C4 C5 121.6(7) . .
C3 C4 H4 119.2 . .
C5 C4 H4 119.2 . .
C4 C5 C6 116.0(6) . .
C4 C5 C7 121.7(6) . .
C6 C5 C7 122.3(6) . .
C2 C6 C5 119.8(6) . .
C2 C6 H6 120.1 . .
C5 C6 H6 120.1 . .
C8 C7 C13 118.0(6) . .
C8 C7 C5 122.7(6) . .
C13 C7 C5 119.2(6) . .
C7 C8 C9 120.8(7) . .
C7 C8 H8 119.6 . .
C9 C8 H8 119.6 . .
C10 C9 C8 120.6(7) . .
C10 C9 H9 119.7 . .
C8 C9 H9 119.7 . .
C11 C10 C9 120.1(7) . .
C11 C10 H10 120.0 . .
C9 C10 H10 120.0 . .
C10 C11 C13 119.1(7) . .
C10 C11 C12 121.7(7) . .
C13 C11 C12 119.1(7) . .
O3 C12 O4 124.4(7) . .
O3 C12 C11 119.7(8) . .
O4 C12 C11 116.0(7) . .
C7 C13 C11 121.5(7) . .
C7 C13 H13 119.3 . .
C11 C13 H13 119.3 . .
N2 C14 C15 123.5(7) . .
N2 C14 H14 118.2 . .
C15 C14 H14 118.2 . .
C14 C15 C16 116.8(7) . .
C14 C15 H15 121.6 . .
C16 C15 H15 121.6 . .
C15 C16 C17 121.7(7) . .
C15 C16 H16 119.1 . .
C17 C16 H16 119.1 . .
C16 C17 C18 117.5(7) . .
C16 C17 H17 121.2 . .
C18 C17 H17 121.2 . .
N2 C18 C17 121.4(6) . .
N2 C18 C19 114.6(6) . .
C17 C18 C19 124.0(7) . .
N3 C19 C20 123.0(6) . .
N3 C19 C18 114.7(6) . .
C20 C19 C18 122.3(7) . .
C21 C20 C19 117.4(7) . .
C21 C20 H20 121.3 . .
C19 C20 H20 121.3 . .
C22 C21 C20 120.3(8) . .
C22 C21 H21 119.8 . .
C20 C21 H21 119.8 . .
C21 C22 C23 118.7(8) . .
C21 C22 H22 120.6 . .
C23 C22 H22 120.6 . .
N3 C23 C22 123.5(7) . .
N3 C23 H23 118.3 . .
C22 C23 H23 118.3 . .

loop_
_geom_bond_atom_site_label_1
_geom_bond_atom_site_label_2
_geom_bond_distance
_geom_bond_site_symmetry_2
Zn1 O4 1.972(4) 2_556
Zn1 O1 2.029(4) .
Zn1 N3 2.069(5) .
Zn1 N1 2.114(5) .
Zn1 N2 2.135(5) .
N1 C3 1.333(7) .
N1 C2 1.336(8) .
N2 C14 1.336(7) .
N2 C18 1.342(7) .
N3 C23 1.340(7) .
N3 C19 1.348(7) .
O1 C1 1.278(7) .
O2 C1 1.196(8) .
O3 C12 1.238(7) .
O4 C12 1.280(8) .
O4 Zn1 1.972(4) 2_546
C1 C2 1.532(9) .
C2 C6 1.388(8) .
C3 C4 1.376(7) .
C3 H3 0.9300 .
C4 C5 1.380(8) .
C4 H4 0.9300 .
C5 C6 1.395(8) .
C5 C7 1.485(8) .
C6 H6 0.9300 .
C7 C8 1.380(9) .
C7 C13 1.387(8) .
C8 C9 1.388(8) .
C8 H8 0.9300 .
C9 C10 1.376(9) .
C9 H9 0.9300 .
C10 C11 1.369(9) .
C10 H10 0.9300 .
C11 C13 1.405(8) .
C11 C12 1.511(9) .
C13 H13 0.9300 .
C14 C15 1.364(8) .
C14 H14 0.9300 .
C15 C16 1.368(9) .
C15 H15 0.9300 .
C16 C17 1.380(9) .
C16 H16 0.9300 .
C17 C18 1.382(8) .
C17 H17 0.9300 .
C18 C19 1.486(8) .
C19 C20 1.386(8) .
C20 C21 1.380(9) .
C20 H20 0.9300 .
C21 C22 1.358(9) .
C21 H21 0.9300 .
C22 C23 1.365(9) .
C22 H22 0.9300 .
C23 H23 0.9300 .

loop_
_geom_hbond_atom_site_label_D
_geom_hbond_atom_site_label_H
_geom_hbond_atom_site_label_A
_geom_hbond_distance_DH
_geom_hbond_distance_HA
_geom_hbond_distance_DA
_geom_hbond_angle_DHA
_geom_hbond_site_symmetry_A
C22 H22 O2 0.93 2.50 3.111(9) 123.3 4_665
C17 H17 O1 0.93 2.41 3.214(8) 144.8 3_767
C3 H3 O3 0.93 2.58 3.279(8) 132.2 2_556

loop_
_geom_torsion_atom_site_label_1
_geom_torsion_atom_site_label_2
_geom_torsion_atom_site_label_3
_geom_torsion_atom_site_label_4
_geom_torsion
_geom_torsion_site_symmetry_1
Zn1 O1 C1 O2 170.7(7) .
Zn1 O1 C1 C2 -9.4(7) .
C3 N1 C2 C6 0.9(10) .
Zn1 N1 C2 C6 169.4(5) .
C3 N1 C2 C1 -174.5(5) .
Zn1 N1 C2 C1 -6.0(7) .
O2 C1 C2 N1 -169.9(7) .
O1 C1 C2 N1 10.2(8) .
O2 C1 C2 C6 14.6(11) .
O1 C1 C2 C6 -165.3(6) .
C2 N1 C3 C4 1.4(9) .
Zn1 N1 C3 C4 -165.2(5) .
N1 C3 C4 C5 -1.3(10) .
C3 C4 C5 C6 -1.1(10) .
C3 C4 C5 C7 177.4(6) .
N1 C2 C6 C5 -3.4(10) .
C1 C2 C6 C5 171.7(6) .
C4 C5 C6 C2 3.3(9) .
C7 C5 C6 C2 -175.2(6) .
C4 C5 C7 C8 175.8(6) .
C6 C5 C7 C8 -5.7(10) .
C4 C5 C7 C13 -7.5(9) .
C6 C5 C7 C13 170.9(6) .
C13 C7 C8 C9 1.9(10) .
C5 C7 C8 C9 178.6(6) .
C7 C8 C9 C10 -1.6(11) .
C8 C9 C10 C11 0.9(11) .
C9 C10 C11 C13 -0.5(10) .
C9 C10 C11 C12 -176.6(6) .
Zn1 O4 C12 O3 17.1(8) 2_546
Zn1 O4 C12 C11 -162.2(4) 2_546
C10 C11 C12 O3 1.0(10) .
C13 C11 C12 O3 -175.2(6) .
C10 C11 C12 O4 -179.8(6) .
C13 C11 C12 O4 4.1(9) .
C8 C7 C13 C11 -1.6(9) .
C5 C7 C13 C11 -178.4(5) .
C10 C11 C13 C7 0.9(9) .
C12 C11 C13 C7 177.1(6) .
C18 N2 C14 C15 -0.7(12) .
Zn1 N2 C14 C15 176.3(6) .
N2 C14 C15 C16 -0.9(13) .
C14 C15 C16 C17 2.1(13) .
C15 C16 C17 C18 -1.6(13) .
C14 N2 C18 C17 1.1(10) .
Zn1 N2 C18 C17 -176.1(5) .
C14 N2 C18 C19 -177.0(7) .
Zn1 N2 C18 C19 5.8(7) .
C16 C17 C18 N2 0.0(11) .
C16 C17 C18 C19 177.9(7) .
C23 N3 C19 C20 -1.1(10) .
Zn1 N3 C19 C20 -178.6(5) .
C23 N3 C19 C18 177.7(6) .
Zn1 N3 C19 C18 0.2(8) .
N2 C18 C19 N3 -4.0(9) .
C17 C18 C19 N3 177.9(6) .
N2 C18 C19 C20 174.8(6) .
C17 C18 C19 C20 -3.3(11) .
N3 C19 C20 C21 1.2(11) .
C18 C19 C20 C21 -177.4(7) .
C19 C20 C21 C22 -0.2(13) .
C20 C21 C22 C23 -0.9(14) .
C19 N3 C23 C22 -0.1(11) .
Zn1 N3 C23 C22 177.2(6) .
C21 C22 C23 N3 1.1(13) .
